data_4511981
loop_
_publ_author_name
'Mesbah, Adel'
'Clavier, Nicolas'
'Elkaim, Erik'
'Gausse, Cl\'emence'
'Kacem, Ilyes Ben'
'Szenknect, Stephanie'
'Dacheux, Nicolas'

_publ_section_title
;
 Monoclinic Form of the Rhabdophane Compounds: REEPO4&#x00B7;0.667H2O
;
_journal_issue 10
_journal_name_full 'Crystal Growth &amp; Design'
_journal_page_first 5090
_journal_paper_doi 10.1021/cg500707b
_journal_volume 14
_journal_year 2014
_chemical_formula_moiety 'O4.667 P1 Sm1'
_chemical_formula_structural 'O4.667 P1 Sm1'
_chemical_formula_sum 'O4.667 P Sm'
_chemical_formula_weight 256.00
_chemical_name_common 'hydrated rhabdophane'
_chemical_name_systematic ' ?'
_space_group_IT_number 5
_symmetry_cell_setting monoclinic
_symmetry_space_group_name_Hall 'C 2y'
_symmetry_space_group_name_H-M 'C 1 2 1'
_cell_angle_alpha 90.00000
_cell_angle_beta 115.23591(6)
_cell_angle_gamma 90.00000
_cell_formula_units_Z 24
_cell_length_a 28.09047(2)
_cell_length_b 6.946607(7)
_cell_length_c 12.030411(12)
_cell_measurement_temperature 298
_cell_volume 2123.487(4)
_computing_publication_material WINWORD
_computing_structure_refinement FULLPROF
_computing_structure_solution EXPO
_diffrn_ambient_temperature 298
_diffrn_measurement_device_type 'cristal beamline, Soleil, France'
_diffrn_radiation_type synchrotron
_diffrn_radiation_wavelength 0.69670
_diffrn_source Synchrotron
_pd_char_colour yellowish
_pd_instr_location ' ?'
_pd_meas_2theta_range_inc 0.001999
_pd_meas_2theta_range_max 59.99800
_pd_meas_2theta_range_min 0.01200
_pd_meas_number_of_points 29994
_pd_proc_2theta_range_inc 0.001999
_pd_proc_2theta_range_max 59.9981
_pd_proc_2theta_range_min 0.0121
_pd_proc_ls_pref_orient_corr ' ?'
_pd_proc_ls_prof_R_factor 6.7551
_pd_proc_ls_prof_wR_expected 3.7503
_pd_proc_ls_prof_wR_factor 9.0364
_pd_proc_wavelength 0.696700
_pd_spec_mounting ' ?'
_refine_ls_number_parameters 127
_refine_ls_number_reflns 3656
_refine_ls_number_restraints 31
_refine_ls_R_I_factor 4.1155
_cod_data_source_file cg500707b_si_002.cif
_cod_data_source_block AM1
_cod_depositor_comments
;
The following automatic conversions were performed:

'_symmetry_cell_setting' value 'Monoclinic' changed to 'monoclinic'
according to
/home/saulius/struct/COD-crude-data--automatic-downloads/rss-feeds/ACS/lib/dictionaries/cif_core.dic
dictionary named 'cif_core.dic' version 2.4.2 from 2011-04-26.

Automatic conversion script
Id: cif_fix_values 2281 2013-09-26 08:29:07Z andrius 

 Adding full bibliography for 4511981--4511982.cif.
;
_cod_original_cell_volume 2123.487(3)
_cod_original_sg_symbol_H-M 'C 2'
_cod_original_formula_sum 'O4.667 P1 Sm1'
_cod_database_code 4511981
_pd_proc_ls_prof_cr_factor 9.5990
_pd_proc_ls_prof_cwr_factor 11.4573
_pd_proc_ls_prof_cwr_expected 4.7550
_pd_proc_ls_prof_chi2 5.8057
_pd_proc_ls_prof_echi2 6.3395

loop_
_symmetry_equiv_pos_as_xyz
x,y,z
-x,y,-z
x+1/2,y+1/2,z
-x+1/2,y+1/2,-z

loop_
_atom_site_label
_atom_site_fract_x
_atom_site_fract_y
_atom_site_fract_z
_atom_site_U_iso_or_equiv
_atom_site_occupancy
_atom_site_adp_type
_atom_site_type_symbol
Sm1 0.04220(12) 0.1838(8) 0.7668(2) 0.00818(4) 1.00000 Uiso Sm
Sm2 0.12513(13) 0.0024(7) 0.1249(3) 0.00818(4) 1.00000 Uiso Sm
Sm3 0.12542(14) 0.4986(7) 0.6256(3) 0.00818(4) 1.00000 Uiso Sm
Sm4 0.20794(9) 0.2008(8) 0.47139(18) 0.00818(4) 1.00000 Uiso Sm
Sm5 0.29259(11) 0.1648(8) 0.0144(2) 0.00818(4) 1.00000 Uiso Sm
Sm6 0.54261(11) 0.1747(7) 0.2681(2) 0.00818(4) 1.00000 Uiso Sm
P1 0.08636(14) 0.1778(6) 0.3604(3) 0.00818(4) 1.00000 Uiso P
P2 0.25010(17) 0.0153(6) 0.2470(4) 0.00818(4) 1.00000 Uiso P
P3 0.33351(15) 0.1952(6) 0.6048(4) 0.00818(4) 1.00000 Uiso P
P4 0.33253(15) 0.6726(6) 0.1123(4) 0.00818(4) 1.00000 Uiso P
P5 0.41728(15) 0.1790(6) 0.1408(3) 0.00818(4) 1.00000 Uiso P
O11 0.1185(7) 0.161(3) 0.2834(15) 0.00818(4) 1.00000 Uiso O
O12 0.0413(6) 0.324(2) 0.3050(18) 0.00818(4) 1.00000 Uiso O
O13 0.0477(7) 0.015(2) 0.354(2) 0.00818(4) 1.00000 Uiso O
O14 0.1228(8) 0.214(3) 0.4963(8) 0.00818(4) 1.00000 Uiso O
O21 0.2165(8) 0.375(2) 0.6519(14) 0.00818(4) 1.00000 Uiso O
O22 0.2846(8) 0.112(3) 0.1912(18) 0.00818(4) 1.00000 Uiso O
O23 0.2157(8) 0.135(3) 0.293(2) 0.00818(4) 1.00000 Uiso O
O24 0.7166(8) 0.362(2) 0.1544(15) 0.00818(4) 1.00000 Uiso O
O31 0.3660(8) 0.256(4) 0.7391(8) 0.00818(4) 1.00000 Uiso O
O32 0.2929(7) 0.044(2) 0.602(2) 0.00818(4) 1.00000 Uiso O
O33 0.7025(7) 0.355(2) 0.4776(17) 0.00818(4) 1.00000 Uiso O
O34 0.3748(6) 0.096(3) 0.5717(18) 0.00818(4) 1.00000 Uiso O
O41 0.3722(7) 0.651(4) 0.0557(19) 0.00818(4) 1.00000 Uiso O
O42 0.7967(7) 0.3482(19) 0.0605(19) 0.00818(4) 1.00000 Uiso O
O43 0.1301(8) 0.207(3) 0.7531(8) 0.00818(4) 1.00000 Uiso O
O44 0.3036(7) 0.4881(18) 0.1200(19) 0.00818(4) 1.00000 Uiso O
O51 0.0474(7) 0.504(2) 0.848(2) 0.00818(4) 1.00000 Uiso O
O52 0.3758(7) 0.128(3) 0.1880(20) 0.00818(4) 1.00000 Uiso O
O53 0.3852(9) 0.239(4) 0.0067(8) 0.00818(4) 1.00000 Uiso O
O54 0.4554(8) 0.328(3) 0.2299(18) 0.00818(4) 1.00000 Uiso O
O61 0.0411(7) 0.394(3) 0.6055(16) 0.00818(4) 1.00000 Uiso O
O62 0.4664(8) 0.133(3) 0.546(2) 0.00818(4) 1.00000 Uiso O
O71 0.4631(7) 0.633(3) 0.038(2) 0.00818(4) 1.00000 Uiso O
O72 0.5392(7) 0.377(3) 0.0948(18) 0.00818(4) 1.00000 Uiso O
Ow2 0.0498(3) 0.498(3) 0.0947(10) 0.00818(4) 1.00000 Uiso O
Ow3 0.6807(4) 0.553(3) 0.6250(9) 0.00818(4) 1.00000 Uiso O
Ow1 0.5457(4) 0.476(3) 0.6054(9) 0.00818(4) 1.00000 Uiso O
Ow4 0.2217(4) 0.522(3) 0.1855(9) 0.00818(4) 1.00000 Uiso O
P6 0.00000 0.5108(8) 0.50000 0.00818(4) 1.00000 Uiso P
P7 0.00000 0.0141(8) 0.00000 0.00818(4) 1.00000 Uiso P

loop_
_atom_type_symbol
_atom_type_scat_Cromer_Mann_a1
_atom_type_scat_Cromer_Mann_b1
_atom_type_scat_Cromer_Mann_a2
_atom_type_scat_Cromer_Mann_b2
_atom_type_scat_Cromer_Mann_a3
_atom_type_scat_Cromer_Mann_b3
_atom_type_scat_Cromer_Mann_a4
_atom_type_scat_Cromer_Mann_b4
_atom_type_scat_Cromer_Mann_c
_atom_type_scat_dispersion_real
_atom_type_scat_dispersion_imag
_atom_type_scat_source
sm 24.00420 2.47274 19.42580 0.19645 13.43960 14.39960 2.89604 128.00700 2.20963 -0.53300 3.44200 International_Tables_for_Crystallography_Vol.C(1991)_Tables_6.1.1.4_and_6.1.1.5
p 6.43450 1.90670 4.17910 27.15700 1.78000 0.52600 1.49080 68.16450 1.11490 0.09000 0.09500 International_Tables_for_Crystallography_Vol.C(1991)_Tables_6.1.1.4_and_6.1.1.5
o 3.04850 13.27710 2.28680 5.70110 1.54630 0.32390 0.86700 32.90890 0.25080 0.00800 0.00600 International_Tables_for_Crystallography_Vol.C(1991)_Tables_6.1.1.4_and_6.1.1.5

loop_
_geom_angle_atom_site_label_1
_geom_angle_atom_site_label_2
_geom_angle_atom_site_label_3
_geom_angle
_geom_angle_site_symmetry_1
_geom_angle_site_symmetry_3
O12 Sm1 O13 53.0(7) 2_556 2_556
O12 Sm1 O41 144.8(12) 2_556 4_546
O12 Sm1 O43 142.8(14) 2_556 1_555
O12 Sm1 O51 69.1(8) 2_556 1_555
O12 Sm1 O54 116.0(12) 2_556 4_546
O12 Sm1 O61 77.6(11) 2_556 1_555
O12 Sm1 O71 87.3(11) 2_556 4_546
O12 Sm1 Ow1 109.0(11) 2_556 3_445
O13 Sm1 O41 143.5(11) 2_556 4_546
O13 Sm1 O43 136.9(14) 2_556 1_555
O13 Sm1 O51 121.4(10) 2_556 1_555
O13 Sm1 O54 64.6(9) 2_556 4_546
O13 Sm1 O61 98.5(12) 2_556 1_555
O13 Sm1 O71 91.7(11) 2_556 4_546
O13 Sm1 Ow1 69.4(9) 2_556 3_445
O41 Sm1 O43 56.3(9) 4_546 1_555
O41 Sm1 O51 82.3(10) 4_546 1_555
O41 Sm1 O54 83.3(11) 4_546 4_546
O41 Sm1 O61 115.3(12) 4_546 1_555
O41 Sm1 O71 65.7(11) 4_546 4_546
O41 Sm1 Ow1 106.2(10) 4_546 3_445
O43 Sm1 O51 94.3(12) 1_555 1_555
O43 Sm1 O54 92.5(13) 1_555 4_546
O43 Sm1 O61 65.9(10) 1_555 1_555
O43 Sm1 O71 122.0(16) 1_555 4_546
O43 Sm1 Ow1 67.6(9) 1_555 3_445
O51 Sm1 O54 156.9(13) 1_555 4_546
O51 Sm1 O61 75.3(11) 1_555 1_555
O51 Sm1 O71 76.2(11) 1_555 4_546
O51 Sm1 Ow1 148.0(13) 1_555 3_445
O54 Sm1 O61 127.4(14) 4_546 1_555
O54 Sm1 O71 81.5(13) 4_546 4_546
O54 Sm1 Ow1 54.2(9) 4_546 3_445
O61 Sm1 O71 150.9(17) 1_555 4_546
O61 Sm1 Ow1 73.2(10) 1_555 3_445
O71 Sm1 Ow1 135.7(14) 4_546 3_445
O11 Sm2 O23 65.6(11) 1_555 1_555
O11 Sm2 O24 119.4(15) 1_555 3_445
O11 Sm2 O31 77.7(13) 1_555 4_546
O11 Sm2 O41 125.9(16) 1_555 4_545
O11 Sm2 O53 155.2(16) 1_555 4_545
O11 Sm2 O71 94.1(11) 1_555 4_545
O11 Sm2 O72 82.4(11) 1_555 3_445
O23 Sm2 O24 57.4(9) 1_555 3_445
O23 Sm2 O31 86.5(13) 1_555 4_546
O23 Sm2 O41 98.6(12) 1_555 4_545
O23 Sm2 O53 125.9(13) 1_555 4_545
O23 Sm2 O71 139.1(11) 1_555 4_545
O23 Sm2 O72 143.4(13) 1_555 3_445
O24 Sm2 O31 79.9(12) 3_445 4_546
O24 Sm2 O41 83.0(11) 3_445 4_545
O24 Sm2 O53 68.6(10) 3_445 4_545
O24 Sm2 O71 143.1(13) 3_445 4_545
O24 Sm2 O72 137.3(15) 3_445 3_445
O31 Sm2 O41 155.8(17) 4_546 4_545
O31 Sm2 O53 81.1(10) 4_546 4_545
O31 Sm2 O71 125.3(13) 4_546 4_545
O31 Sm2 O72 69.0(10) 4_546 3_445
O41 Sm2 O53 76.8(14) 4_545 4_545
O41 Sm2 O71 63.8(11) 4_545 4_545
O41 Sm2 O72 115.0(16) 4_545 3_445
O53 Sm2 O71 87.7(13) 4_545 4_545
O53 Sm2 O72 78.0(13) 4_545 3_445
O71 Sm2 O72 56.3(9) 4_545 3_445
O14 Sm3 O21 65.1(9) 1_555 1_555
O14 Sm3 O22 121.0(11) 1_555 4_556
O14 Sm3 O34 68.3(10) 1_555 4_556
O14 Sm3 O43 73.8(8) 1_555 1_555
O14 Sm3 O52 149.3(15) 1_555 4_556
O14 Sm3 O61 86.1(12) 1_555 1_555
O14 Sm3 O62 91.9(11) 1_555 4_556
O21 Sm3 O22 57.2(9) 1_555 4_556
O21 Sm3 O34 78.8(10) 1_555 4_556
O21 Sm3 O43 82.3(12) 1_555 1_555
O21 Sm3 O52 114.3(15) 1_555 4_556
O21 Sm3 O61 142.9(15) 1_555 1_555
O21 Sm3 O62 141.6(13) 1_555 4_556
O22 Sm3 O34 109.1(11) 4_556 4_556
O22 Sm3 O43 87.1(11) 4_556 1_555
O22 Sm3 O52 60.6(10) 4_556 4_556
O22 Sm3 O61 136.3(13) 4_556 1_555
O22 Sm3 O62 142.3(11) 4_556 4_556
O34 Sm3 O43 142.0(14) 4_556 1_555
O34 Sm3 O52 142.3(17) 4_556 4_556
O34 Sm3 O61 113.0(15) 4_556 1_555
O34 Sm3 O62 63.8(10) 4_556 4_556
O43 Sm3 O52 75.7(11) 1_555 4_556
O43 Sm3 O61 66.9(9) 1_555 1_555
O43 Sm3 O62 122.1(11) 1_555 4_556
O52 Sm3 O61 78.6(11) 4_556 1_555
O52 Sm3 O62 101.2(12) 4_556 4_556
O61 Sm3 O62 56.2(9) 1_555 4_556
O11 Sm4 O14 59.5(8) 1_555 1_555
O11 Sm4 O21 122.0(10) 1_555 1_555
O11 Sm4 O23 66.7(11) 1_555 1_555
O11 Sm4 O32 145.3(11) 1_555 1_555
O11 Sm4 O32 86.3(9) 1_555 4_556
O11 Sm4 O33 138.2(11) 1_555 2_656
O11 Sm4 O33 82.5(8) 1_555 3_445
O11 Sm4 Ow3 96.5(8) 1_555 3_445
O14 Sm4 O21 67.1(9) 1_555 1_555
O14 Sm4 O23 126.0(17) 1_555 1_555
O14 Sm4 O32 130.0(14) 1_555 1_555
O14 Sm4 O32 97.9(12) 1_555 4_556
O14 Sm4 O33 146.9(15) 1_555 2_656
O14 Sm4 O33 87.5(11) 1_555 3_445
O14 Sm4 Ow3 47.7(7) 1_555 3_445
O21 Sm4 O23 158.7(17) 1_555 1_555
O21 Sm4 O32 87.1(11) 1_555 1_555
O21 Sm4 O32 79.9(11) 1_555 4_556
O21 Sm4 O33 82.1(12) 1_555 2_656
O21 Sm4 O33 117.2(10) 1_555 3_445
O21 Sm4 Ow3 59.0(8) 1_555 3_445
O23 Sm4 O32 93.2(12) 1_555 1_555
O23 Sm4 O32 81.5(12) 1_555 4_556
O23 Sm4 O33 80.3(11) 1_555 2_656
O23 Sm4 O33 82.1(13) 1_555 3_445
O23 Sm4 Ow3 142.2(15) 1_555 3_445
O32 Sm4 O32 119.8(10) 1_555 4_556
O32 Sm4 O33 56.6(8) 1_555 2_656
O32 Sm4 O33 66.4(8) 1_555 3_445
O32 Sm4 Ow3 82.3(9) 1_555 3_445
O32 Sm4 O33 63.4(8) 4_556 2_656
O32 Sm4 O33 162.8(11) 4_556 3_445
O32 Sm4 Ow3 133.0(12) 4_556 3_445
O33 Sm4 O33 118.6(11) 2_656 3_445
O33 Sm4 Ow3 125.0(12) 2_656 3_445
O33 Sm4 Ow3 61.6(8) 3_445 3_445
O22 Sm5 O24 151.8(16) 1_555 2_655
O22 Sm5 O42 86.4(11) 1_555 2_655
O22 Sm5 O42 68.1(11) 1_555 3_445
O22 Sm5 O44 73.3(11) 1_555 1_555
O22 Sm5 O44 90.8(11) 1_555 4_545
O22 Sm5 O52 67.3(12) 1_555 1_555
O22 Sm5 O53 123.2(17) 1_555 1_555
O22 Sm5 Ow4 144.1(14) 1_555 4_545
O24 Sm5 O42 71.6(11) 2_655 2_655
O24 Sm5 O42 138.4(12) 2_655 3_445
O24 Sm5 O44 82.1(11) 2_655 1_555
O24 Sm5 O44 91.9(10) 2_655 4_545
O24 Sm5 O52 121.2(12) 2_655 1_555
O24 Sm5 O53 67.3(10) 2_655 1_555
O24 Sm5 Ow4 59.0(8) 2_655 4_545
O42 Sm5 O42 120.1(10) 2_655 3_445
O42 Sm5 O44 68.5(8) 2_655 1_555
O42 Sm5 O44 57.3(6) 2_655 4_545
O42 Sm5 O52 142.3(12) 2_655 1_555
O42 Sm5 O53 134.1(15) 2_655 1_555
O42 Sm5 Ow4 97.3(10) 2_655 4_545
O42 Sm5 O44 139.2(10) 3_445 1_555
O42 Sm5 O44 69.4(8) 3_445 4_545
O42 Sm5 O52 75.7(9) 3_445 1_555
O42 Sm5 O53 104.2(14) 3_445 1_555
O42 Sm5 Ow4 79.5(9) 3_445 4_545
O44 Sm5 O44 124.4(9) 1_555 4_545
O44 Sm5 O52 78.0(9) 1_555 1_555
O44 Sm5 O53 86.2(12) 1_555 1_555
O44 Sm5 Ow4 141.1(12) 1_555 4_545
O44 Sm5 O52 143.9(11) 4_545 1_555
O44 Sm5 O53 141.3(14) 4_545 1_555
O44 Sm5 Ow4 62.7(8) 4_545 4_545
O52 Sm5 O53 56.8(10) 1_555 1_555
O52 Sm5 Ow4 120.0(10) 1_555 4_545
O53 Sm5 Ow4 78.6(9) 1_555 4_545
O12 Sm6 O13 146.9(10) 3_545 3_555
O12 Sm6 O31 107.6(13) 3_545 2_656
O12 Sm6 O34 73.2(8) 3_545 2_656
O12 Sm6 O51 64.0(7) 3_545 4_546
O12 Sm6 O54 111.1(11) 3_545 1_555
O12 Sm6 O62 72.3(11) 3_545 2_656
O12 Sm6 O72 135.1(13) 3_545 1_555
O12 Sm6 Ow2 71.3(9) 3_545 3_545
O13 Sm6 O31 85.9(12) 3_555 2_656
O13 Sm6 O34 91.0(10) 3_555 2_656
O13 Sm6 O51 120.9(10) 3_555 4_546
O13 Sm6 O54 64.4(9) 3_555 1_555
O13 Sm6 O62 75.1(11) 3_555 2_656
O13 Sm6 O72 78.0(11) 3_555 1_555
O13 Sm6 Ow2 141.2(12) 3_555 3_545
O31 Sm6 O34 56.7(9) 2_656 2_656
O31 Sm6 O51 144.1(14) 2_656 4_546
O31 Sm6 O54 141.0(15) 2_656 1_555
O31 Sm6 O62 123.2(16) 2_656 2_656
O31 Sm6 O72 63.0(9) 2_656 1_555
O31 Sm6 Ow2 69.9(9) 2_656 3_545
O34 Sm6 O51 136.5(11) 2_656 4_546
O34 Sm6 O54 141.7(13) 2_656 1_555
O34 Sm6 O62 70.4(12) 2_656 2_656
O34 Sm6 O72 119.3(12) 2_656 1_555
O34 Sm6 Ow2 99.6(9) 2_656 3_545
O51 Sm6 O54 56.5(8) 4_546 1_555
O51 Sm6 O62 88.9(12) 4_546 2_656
O51 Sm6 O72 97.3(12) 4_546 1_555
O51 Sm6 Ow2 74.5(9) 4_546 3_545
O54 Sm6 O62 74.8(11) 1_555 2_656
O54 Sm6 O72 85.5(13) 1_555 1_555
O54 Sm6 Ow2 118.1(13) 1_555 3_545
O62 Sm6 O72 151.6(18) 2_656 1_555
O62 Sm6 Ow2 143.6(15) 2_656 3_545
O72 Sm6 Ow2 64.2(10) 1_555 3_545
O11 P1 O12 112(2) 1_555 1_555
O11 P1 O13 119(2) 1_555 1_555
O11 P1 O14 110.8(17) 1_555 1_555
O12 P1 O13 91.8(14) 1_555 1_555
O12 P1 O14 113.9(14) 1_555 1_555
O13 P1 O14 107.9(16) 1_555 1_555
O21 P2 O22 110(2) 4_546 1_555
O21 P2 O23 109(2) 4_546 1_555
O21 P2 O24 96.5(14) 4_546 3_445
O22 P2 O23 122(3) 1_555 1_555
O22 P2 O24 107(2) 1_555 3_445
O23 P2 O24 110(2) 1_555 3_445
O31 P3 O32 108.2(18) 1_555 1_555
O31 P3 O33 114.2(14) 1_555 2_656
O31 P3 O34 102.7(19) 1_555 1_555
O32 P3 O33 101.5(16) 1_555 2_656
O32 P3 O34 109(2) 1_555 1_555
O33 P3 O34 121.0(19) 2_656 1_555
O41 P4 O42 112(2) 1_555 3_455
O41 P4 O43 100.6(19) 1_555 4_556
O41 P4 O44 116(2) 1_555 1_555
O42 P4 O43 110.0(15) 3_455 4_556
O42 P4 O44 114.5(15) 3_455 1_555
O43 P4 O44 102.0(15) 4_556 1_555
O51 P5 O52 110(2) 4_546 1_555
O51 P5 O53 112.0(18) 4_546 1_555
O51 P5 O54 103.8(18) 4_546 1_555
O52 P5 O53 105(2) 1_555 1_555
O52 P5 O54 108(2) 1_555 1_555
O53 P5 O54 118.1(16) 1_555 1_555
Sm2 O11 Sm4 112.9(6) 1_555 1_555
Sm2 O11 P1 144.4(11) 1_555 1_555
Sm2 O11 O12 132.5(13) 1_555 1_555
Sm2 O11 O13 114.8(14) 1_555 1_555
Sm2 O11 O14 158.3(10) 1_555 1_555
Sm2 O11 O23 63.9(10) 1_555 1_555
Sm2 O11 O31 51.6(10) 1_555 4_546
Sm4 O11 P1 93.8(9) 1_555 1_555
Sm4 O11 O12 114.5(9) 1_555 1_555
Sm4 O11 O13 109.9(10) 1_555 1_555
Sm4 O11 O14 59.4(8) 1_555 1_555
Sm4 O11 O23 51.6(9) 1_555 1_555
Sm4 O11 O31 93.3(10) 1_555 4_546
P1 O11 O23 145.0(18) 1_555 1_555
P1 O11 O31 106.3(16) 1_555 4_546
O12 O11 O13 50.0(10) 1_555 1_555
O12 O11 O14 60.7(10) 1_555 1_555
O12 O11 O23 156.2(16) 1_555 1_555
O12 O11 O31 127.7(15) 1_555 4_546
O13 O11 O14 57.1(10) 1_555 1_555
O13 O11 O23 147.2(17) 1_555 1_555
O13 O11 O31 79.7(13) 1_555 4_546
O14 O11 O23 110.8(15) 1_555 1_555
O14 O11 O31 107.0(13) 1_555 4_546
O23 O11 O31 75.3(13) 1_555 4_546
Sm1 O12 Sm6 115.6(6) 2_556 3_455
Sm1 O12 P1 113.3(7) 2_556 1_555
Sm1 O12 O11 122.6(11) 2_556 1_555
Sm1 O12 O13 69.5(8) 2_556 1_555
Sm1 O12 O14 125.2(9) 2_556 1_555
Sm1 O12 O34 158.8(10) 2_556 4_556
Sm1 O12 O51 56.7(7) 2_556 2_556
Sm1 O12 O61 52.4(8) 2_556 2_556
Sm1 O12 O62 102.2(10) 2_556 4_556
Sm1 O12 Ow2 107.1(8) 2_556 1_555
Sm6 O12 P1 130.9(7) 3_455 1_555
Sm6 O12 O11 109.8(11) 3_455 1_555
Sm6 O12 O13 174.3(10) 3_455 1_555
Sm6 O12 O14 112.1(9) 3_455 1_555
Sm6 O12 O34 51.5(6) 3_455 4_556
Sm6 O12 O51 60.1(7) 3_455 2_556
Sm6 O12 O61 88.7(10) 3_455 2_556
Sm6 O12 O62 52.1(9) 3_455 4_556
Sm6 O12 Ow2 54.7(7) 3_455 1_555
P1 O12 O34 82.5(11) 1_555 4_556
P1 O12 O51 162.8(12) 1_555 2_556
P1 O12 O61 125.1(14) 1_555 2_556
P1 O12 O62 119.5(14) 1_555 4_556
P1 O12 Ow2 107.1(11) 1_555 1_555
O11 O12 O13 67.7(12) 1_555 1_555
O11 O12 O14 59.3(9) 1_555 1_555
O11 O12 O34 78.5(11) 1_555 4_556
O11 O12 O51 135.6(13) 1_555 2_556
O11 O12 O61 158.8(16) 1_555 2_556
O11 O12 O62 133.6(16) 1_555 4_556
O11 O12 Ow2 73.0(10) 1_555 1_555
O13 O12 O14 62.2(9) 1_555 1_555
O13 O12 O34 122.8(12) 1_555 4_556
O13 O12 O51 125.4(11) 1_555 2_556
O13 O12 O61 92.8(13) 1_555 2_556
O13 O12 O62 125.4(14) 1_555 4_556
O13 O12 Ow2 127.5(13) 1_555 1_555
O14 O12 O34 61.0(9) 1_555 4_556
O14 O12 O51 163.7(12) 1_555 2_556
O14 O12 O61 104.9(12) 1_555 2_556
O14 O12 O62 86.5(12) 1_555 4_556
O14 O12 Ow2 122.0(9) 1_555 1_555
O34 O12 O51 111.2(10) 4_556 2_556
O34 O12 O61 107.3(12) 4_556 2_556
O34 O12 O62 56.7(10) 4_556 4_556
O34 O12 Ow2 79.8(9) 4_556 1_555
O51 O12 O61 62.4(10) 2_556 2_556
O51 O12 O62 77.6(10) 2_556 4_556
O51 O12 Ow2 66.9(9) 2_556 1_555
O61 O12 O62 51.2(10) 2_556 4_556
O61 O12 Ow2 127.7(12) 2_556 1_555
O62 O12 Ow2 106.8(12) 4_556 1_555
Sm1 O13 Sm6 108.5(6) 2_556 3_445
Sm1 O13 P1 101.1(8) 2_556 1_555
Sm1 O13 O11 109.2(11) 2_556 1_555
Sm1 O13 O12 57.5(7) 2_556 1_555
Sm1 O13 O14 118.1(9) 2_556 1_555
Sm1 O13 O54 55.5(8) 2_556 3_445
Sm1 O13 Ow1 53.0(7) 2_556 4_546
Sm6 O13 P1 127.8(8) 3_445 1_555
Sm6 O13 O11 98.2(11) 3_445 1_555
Sm6 O13 O12 143.5(9) 3_445 1_555
Sm6 O13 O14 132.4(10) 3_445 1_555
Sm6 O13 O54 57.2(8) 3_445 3_445
Sm6 O13 Ow1 94.8(8) 3_445 4_546
P1 O13 O54 149.8(15) 1_555 3_445
P1 O13 Ow1 137.0(12) 1_555 4_546
O11 O13 O12 62.2(11) 1_555 1_555
O11 O13 O14 58.8(10) 1_555 1_555
O11 O13 O54 132.4(15) 1_555 3_445
O11 O13 Ow1 160.9(14) 1_555 4_546
O12 O13 O14 66.0(9) 1_555 1_555
O12 O13 O54 111.6(12) 1_555 3_445
O12 O13 Ow1 99.2(12) 1_555 4_546
O14 O13 O54 167.3(14) 1_555 3_445
O14 O13 Ow1 120.1(12) 1_555 4_546
O54 O13 Ow1 47.2(9) 3_445 4_546
Sm3 O14 Sm4 108.9(7) 1_555 1_555
Sm3 O14 P1 128.5(6) 1_555 1_555
Sm3 O14 O11 136.0(11) 1_555 1_555
Sm3 O14 O12 95.8(9) 1_555 1_555
Sm3 O14 O13 131.2(10) 1_555 1_555
Sm3 O14 O21 59.1(8) 1_555 1_555
Sm3 O14 O34 55.3(9) 1_555 4_556
Sm3 O14 Ow3 99.2(11) 1_555 3_445
Sm4 O14 P1 95.9(7) 1_555 1_555
Sm4 O14 O11 61.1(8) 1_555 1_555
Sm4 O14 O12 115.4(9) 1_555 1_555
Sm4 O14 O13 117.6(10) 1_555 1_555
Sm4 O14 O21 54.2(8) 1_555 1_555
Sm4 O14 O34 81.8(10) 1_555 4_556
Sm4 O14 Ow3 65.3(9) 1_555 3_445
P1 O14 O21 143.7(11) 1_555 1_555
P1 O14 O34 86.1(11) 1_555 4_556
P1 O14 Ow3 132.3(9) 1_555 3_445
O11 O14 O12 60.0(9) 1_555 1_555
O11 O14 O13 64.2(11) 1_555 1_555
O11 O14 O21 111.6(11) 1_555 1_555
O11 O14 O34 80.7(12) 1_555 4_556
O11 O14 Ow3 111.5(11) 1_555 3_445
O12 O14 O13 51.8(8) 1_555 1_555
O12 O14 O21 136.0(11) 1_555 1_555
O12 O14 O34 65.1(9) 1_555 4_556
O12 O14 Ow3 163.8(12) 1_555 3_445
O13 O14 O21 169.3(12) 1_555 1_555
O13 O14 O34 116.5(12) 1_555 4_556
O13 O14 Ow3 112.7(11) 1_555 3_445
O21 O14 O34 71.0(9) 1_555 4_556
O21 O14 Ow3 58.7(10) 1_555 3_445
O34 O14 Ow3 129.4(15) 4_556 3_445
Sm3 O21 Sm4 110.1(7) 1_555 1_555
Sm3 O21 P2 97.2(8) 1_555 4_556
Sm3 O21 O14 55.9(8) 1_555 1_555
Sm3 O21 O22 63.0(9) 1_555 4_556
Sm3 O21 O23 113.2(12) 1_555 4_556
Sm3 O21 O24 118.5(10) 1_555 2_656
Sm3 O21 Ow3 87.6(10) 1_555 3_445
Sm4 O21 P2 146.1(8) 1_555 4_556
Sm4 O21 O14 58.7(8) 1_555 1_555
Sm4 O21 O22 167.9(13) 1_555 4_556
Sm4 O21 O23 112.0(11) 1_555 4_556
Sm4 O21 O24 128.4(10) 1_555 2_656
Sm4 O21 Ow3 62.5(8) 1_555 3_445
P2 O21 O14 152.9(12) 4_556 1_555
P2 O21 Ow3 140.9(14) 4_556 3_445
O14 O21 O22 117.7(12) 1_555 4_556
O14 O21 O23 151.5(14) 1_555 4_556
O14 O21 O24 144.5(12) 1_555 2_656
O14 O21 Ow3 46.0(9) 1_555 3_445
O22 O21 O23 65.2(13) 4_556 4_556
O22 O21 O24 61.9(11) 4_556 2_656
O22 O21 Ow3 124.7(14) 4_556 3_445
O23 O21 O24 63.7(11) 4_556 2_656
O23 O21 Ow3 158.5(15) 4_556 3_445
O24 O21 Ow3 102.4(11) 2_656 3_445
Sm3 O22 Sm5 112.7(7) 4_546 1_555
Sm3 O22 P2 93.5(11) 4_546 1_555
Sm3 O22 O21 59.8(9) 4_546 4_546
Sm3 O22 O23 104.6(12) 4_546 1_555
Sm3 O22 O24 109.1(10) 4_546 3_445
Sm3 O22 O42 88.2(10) 4_546 3_445
Sm3 O22 O44 106.5(8) 4_546 1_555
Sm3 O22 O52 55.1(10) 4_546 1_555
Sm5 O22 P2 144.1(12) 1_555 1_555
Sm5 O22 O21 148.2(13) 1_555 4_546
Sm5 O22 O23 142.6(16) 1_555 1_555
Sm5 O22 O24 108.9(13) 1_555 3_445
Sm5 O22 O42 55.9(10) 1_555 3_445
Sm5 O22 O44 57.7(9) 1_555 1_555
Sm5 O22 O52 58.8(10) 1_555 1_555
P2 O22 O42 103.3(17) 1_555 3_445
P2 O22 O44 139.0(15) 1_555 1_555
P2 O22 O52 146.5(18) 1_555 1_555
O21 O22 O23 57.2(12) 4_546 1_555
O21 O22 O24 54.6(10) 4_546 3_445
O21 O22 O42 92.3(14) 4_546 3_445
O21 O22 O44 152.1(13) 4_546 1_555
O21 O22 O52 111.7(16) 4_546 1_555
O23 O22 O24 58.4(12) 1_555 3_445
O23 O22 O42 129.6(18) 1_555 3_445
O23 O22 O44 110.0(15) 1_555 1_555
O23 O22 O52 155.8(19) 1_555 1_555
O24 O22 O42 71.3(13) 3_445 3_445
O24 O22 O44 144.3(13) 3_445 1_555
O24 O22 O52 136.2(16) 3_445 1_555
O42 O22 O44 112.5(11) 3_445 1_555
O42 O22 O52 68.0(12) 3_445 1_555
O44 O22 O52 69.2(11) 1_555 1_555
Sm2 O23 Sm4 109.9(8) 1_555 1_555
Sm2 O23 P2 94.8(11) 1_555 1_555
Sm2 O23 O11 50.5(9) 1_555 1_555
Sm2 O23 O21 109.0(10) 1_555 4_546
Sm2 O23 O22 105.9(12) 1_555 1_555
Sm2 O23 O24 60.9(9) 1_555 3_445
Sm4 O23 P2 140.0(12) 1_555 1_555
Sm4 O23 O11 61.8(10) 1_555 1_555
Sm4 O23 O21 105.2(12) 1_555 4_546
Sm4 O23 O22 144.0(16) 1_555 1_555
Sm4 O23 O24 142.8(13) 1_555 3_445
P2 O23 O11 143.1(17) 1_555 1_555
O11 O23 O21 134.8(15) 1_555 4_546
O11 O23 O22 153.6(18) 1_555 1_555
O11 O23 O24 108.5(15) 1_555 3_445
O21 O23 O22 57.7(12) 4_546 1_555
O21 O23 O24 54.1(10) 4_546 3_445
O22 O23 O24 56.4(12) 1_555 3_445
Sm2 O24 Sm5 110.8(7) 3_555 2_655
Sm2 O24 P2 95.8(8) 3_555 3_555
Sm2 O24 O21 117.0(10) 3_555 2_656
Sm2 O24 O22 113.5(12) 3_555 3_555
Sm2 O24 O23 61.8(9) 3_555 3_555
Sm2 O24 O42 146.2(12) 3_555 1_555
Sm2 O24 O53 51.1(8) 3_555 2_655
Sm2 O24 Ow4 112.2(10) 3_555 3_545
Sm5 O24 P2 146.1(8) 2_655 3_555
Sm5 O24 O21 129.6(9) 2_655 2_656
Sm5 O24 O22 110.6(11) 2_655 3_555
Sm5 O24 O23 165.6(14) 2_655 3_555
Sm5 O24 O42 58.0(9) 2_655 1_555
Sm5 O24 O53 61.8(9) 2_655 2_655
Sm5 O24 Ow4 62.6(8) 2_655 3_545
P2 O24 O42 88.2(14) 3_555 1_555
P2 O24 O53 146.7(14) 3_555 2_655
P2 O24 Ow4 126.5(14) 3_555 3_545
O21 O24 O22 63.5(11) 2_656 3_555
O21 O24 O23 62.2(11) 2_656 3_555
O21 O24 O42 87.8(13) 2_656 1_555
O21 O24 O53 149.8(12) 2_656 2_655
O21 O24 Ow4 84.9(11) 2_656 3_545
O22 O24 O23 65.2(13) 3_555 3_555
O22 O24 O42 55.2(11) 3_555 1_555
O22 O24 O53 144.5(15) 3_555 2_655
O22 O24 Ow4 132.5(15) 3_555 3_545
O23 O24 O42 120.4(16) 3_555 1_555
O23 O24 O53 112.8(13) 3_555 2_655
O23 O24 Ow4 130.9(15) 3_555 3_545
O42 O24 O53 116.6(14) 1_555 2_655
O42 O24 Ow4 91.3(12) 1_555 3_545
O53 O24 Ow4 77.5(10) 2_655 3_545
Sm2 O31 Sm6 111.5(8) 4_556 2_656
Sm2 O31 P3 141.7(8) 4_556 1_555
Sm2 O31 O11 50.7(10) 4_556 4_556
Sm2 O31 O32 135.8(11) 4_556 1_555
Sm2 O31 O33 109.1(10) 4_556 2_656
Sm2 O31 O34 156.8(14) 4_556 1_555
Sm2 O31 O72 57.9(9) 4_556 2_656
Sm2 O31 Ow2 99.0(10) 4_556 4_546
Sm6 O31 P3 93.2(7) 2_656 1_555
Sm6 O31 O11 91.0(11) 2_656 4_556
Sm6 O31 O32 112.7(10) 2_656 1_555
Sm6 O31 O33 109.7(9) 2_656 2_656
Sm6 O31 O34 55.3(9) 2_656 1_555
Sm6 O31 O72 55.2(8) 2_656 2_656
Sm6 O31 Ow2 52.5(8) 2_656 4_546
P3 O31 O11 102.4(12) 1_555 4_556
P3 O31 O72 145.2(12) 1_555 2_656
P3 O31 Ow2 119.2(9) 1_555 4_546
O11 O31 O32 129.1(13) 4_556 1_555
O11 O31 O33 73.9(10) 4_556 2_656
O11 O31 O34 107.4(14) 4_556 1_555
O11 O31 O72 67.9(10) 4_556 2_656
O11 O31 Ow2 123.1(13) 4_556 4_546
O32 O31 O33 56.1(9) 1_555 2_656
O32 O31 O34 61.5(12) 1_555 1_555
O32 O31 O72 161.8(13) 1_555 2_656
O32 O31 Ow2 106.5(10) 1_555 4_546
O33 O31 O34 65.0(10) 2_656 1_555
O33 O31 O72 137.7(11) 2_656 2_656
O33 O31 Ow2 151.4(10) 2_656 4_546
O34 O31 O72 110.1(13) 1_555 2_656
O34 O31 Ow2 87.0(11) 1_555 4_546
O72 O31 Ow2 55.6(9) 2_656 4_546
Sm4 O32 Sm4 109.2(6) 1_555 4_546
Sm4 O32 P3 102.6(8) 1_555 1_555
Sm4 O32 O31 117.3(10) 1_555 1_555
Sm4 O32 O33 63.3(8) 1_555 2_656
Sm4 O32 O33 55.5(7) 1_555 3_445
Sm4 O32 O34 122.7(11) 1_555 1_555
Sm4 O32 Ow4 97.4(8) 1_555 4_546
Sm4 O32 P3 123.0(9) 4_546 1_555
Sm4 O32 O31 131.9(12) 4_546 1_555
Sm4 O32 O33 134.7(9) 4_546 2_656
Sm4 O32 O33 58.6(7) 4_546 3_445
Sm4 O32 O34 87.6(10) 4_546 1_555
Sm4 O32 Ow4 106.7(9) 4_546 4_546
P3 O32 O33 149.7(13) 1_555 3_445
P3 O32 Ow4 114.7(12) 1_555 4_546
O31 O32 O33 64.0(10) 1_555 2_656
O31 O32 O33 167.5(14) 1_555 3_445
O31 O32 O34 57.5(11) 1_555 1_555
O31 O32 Ow4 80.0(12) 1_555 4_546
O33 O32 O33 114.8(11) 2_656 3_445
O33 O32 O34 66.5(11) 2_656 1_555
O33 O32 Ow4 118.4(13) 2_656 4_546
O33 O32 O34 134.5(14) 3_445 1_555
O33 O32 Ow4 90.6(10) 3_445 4_546
O34 O32 Ow4 130.6(14) 1_555 4_546
Sm4 O33 Sm4 110.9(6) 2_656 3_555
Sm4 O33 P3 99.3(7) 2_656 2_656
Sm4 O33 O31 111.3(9) 2_656 2_656
Sm4 O33 O32 60.1(8) 2_656 2_656
Sm4 O33 O32 58.0(7) 2_656 3_555
Sm4 O33 O34 113.1(9) 2_656 2_656
Sm4 O33 Ow3 124.7(10) 2_656 1_555
Sm4 O33 P3 136.9(8) 3_555 2_656
Sm4 O33 O31 105.3(10) 3_555 2_656
Sm4 O33 O32 150.9(10) 3_555 2_656
Sm4 O33 O32 58.1(7) 3_555 3_555
Sm4 O33 O34 135.8(11) 3_555 2_656
Sm4 O33 Ow3 61.0(8) 3_555 1_555
P3 O33 O32 156.5(12) 2_656 3_555
P3 O33 Ow3 123.8(12) 2_656 1_555
O31 O33 O32 60.0(9) 2_656 2_656
O31 O33 O32 144.5(12) 2_656 3_555
O31 O33 O34 54.2(9) 2_656 2_656
O31 O33 Ow3 123.7(11) 2_656 1_555
O32 O33 O32 117.8(11) 2_656 3_555
O32 O33 O34 58.8(10) 2_656 2_656
O32 O33 Ow3 147.9(15) 2_656 1_555
O32 O33 O34 159.6(12) 3_555 2_656
O32 O33 Ow3 78.2(11) 3_555 1_555
O34 O33 Ow3 96.0(12) 2_656 1_555
Sm3 O34 Sm6 116.6(7) 4_546 2_656
Sm3 O34 P3 132.7(10) 4_546 1_555
Sm3 O34 O12 88.9(9) 4_546 4_546
Sm3 O34 O14 56.4(9) 4_546 4_546
Sm3 O34 O31 167.1(12) 4_546 1_555
Sm3 O34 O32 118.4(14) 4_546 1_555
Sm3 O34 O33 107.5(11) 4_546 2_656
Sm3 O34 O62 62.1(10) 4_546 1_555
Sm6 O34 P3 105.7(9) 2_656 1_555
Sm6 O34 O12 55.3(6) 2_656 4_546
Sm6 O34 O14 108.8(10) 2_656 4_546
Sm6 O34 O31 68.0(10) 2_656 1_555
Sm6 O34 O32 123.9(11) 2_656 1_555
Sm6 O34 O33 116.5(9) 2_656 2_656
Sm6 O34 O62 55.0(10) 2_656 1_555
P3 O34 O12 134.4(13) 1_555 4_546
P3 O34 O14 128.1(15) 1_555 4_546
P3 O34 O62 146.8(18) 1_555 1_555
O12 O34 O14 53.9(8) 4_546 4_546
O12 O34 O31 103.0(13) 4_546 1_555
O12 O34 O32 115.5(12) 4_546 1_555
O12 O34 O33 163.3(11) 4_546 2_656
O12 O34 O62 61.2(10) 4_546 1_555
O14 O34 O31 135.3(15) 4_546 1_555
O14 O34 O32 92.5(13) 4_546 1_555
O14 O34 O33 133.8(13) 4_546 2_656
O14 O34 O62 85.1(12) 4_546 1_555
O31 O34 O32 61.0(12) 1_555 1_555
O31 O34 O33 60.8(10) 1_555 2_656
O31 O34 O62 119.3(17) 1_555 1_555
O32 O34 O33 54.7(10) 1_555 2_656
O32 O34 O62 176.6(18) 1_555 1_555
O33 O34 O62 128.6(15) 2_656 1_555
Sm1 O41 Sm2 115.1(7) 4_556 4_555
Sm1 O41 P4 103.4(10) 4_556 1_555
Sm1 O41 O42 116.6(11) 4_556 3_455
Sm1 O41 O43 63.9(10) 4_556 4_556
Sm1 O41 O44 110.8(11) 4_556 1_555
Sm1 O41 O53 96.0(11) 4_556 1_555
Sm1 O41 O71 56.9(10) 4_556 1_555
Sm2 O41 P4 137.6(12) 4_555 1_555
Sm2 O41 O42 126.2(13) 4_555 3_455
Sm2 O41 O43 164.4(12) 4_555 4_556
Sm2 O41 O44 112.7(14) 4_555 1_555
Sm2 O41 O53 50.4(11) 4_555 1_555
Sm2 O41 O71 60.8(10) 4_555 1_555
P4 O41 O53 110.7(17) 1_555 1_555
P4 O41 O71 160.3(18) 1_555 1_555
O42 O41 O43 61.3(11) 3_455 4_556
O42 O41 O44 60.1(11) 3_455 1_555
O42 O41 O53 134.1(16) 3_455 1_555
O42 O41 O71 150.0(17) 3_455 1_555
O43 O41 O44 56.9(11) 4_556 1_555
O43 O41 O53 114.1(15) 4_556 1_555
O43 O41 O71 120.9(17) 4_556 1_555
O44 O41 O53 79.1(14) 1_555 1_555
O44 O41 O71 149.0(17) 1_555 1_555
O53 O41 O71 74.7(13) 1_555 1_555
Sm5 O42 Sm5 116.7(6) 2_655 3_555
Sm5 O42 P4 96.9(7) 2_655 3_545
Sm5 O42 O22 101.8(10) 2_655 3_555
Sm5 O42 O24 50.4(9) 2_655 1_555
Sm5 O42 O41 114.7(11) 2_655 3_545
Sm5 O42 O43 114.8(9) 2_655 2_656
Sm5 O42 O44 54.5(7) 2_655 2_655
Sm5 O42 O44 64.6(7) 2_655 3_545
Sm5 O42 O52 158.6(10) 2_655 3_555
Sm5 O42 P4 146.1(8) 3_555 3_545
Sm5 O42 O22 56.0(10) 3_555 3_555
Sm5 O42 O24 95.5(11) 3_555 1_555
Sm5 O42 O41 118.3(13) 3_555 3_545
Sm5 O42 O43 122.5(10) 3_555 2_656
Sm5 O42 O44 63.7(7) 3_555 2_655
Sm5 O42 O44 178.2(9) 3_555 3_545
Sm5 O42 O52 54.3(7) 3_555 3_555
P4 O42 O22 124.2(15) 3_545 3_555
P4 O42 O24 110.5(14) 3_545 1_555
P4 O42 O44 146.3(11) 3_545 2_655
P4 O42 O52 95.6(12) 3_545 3_555
O22 O42 O24 53.5(11) 3_555 1_555
O22 O42 O41 137.5(18) 3_555 3_545
O22 O42 O43 90.2(13) 3_555 2_656
O22 O42 O44 83.0(11) 3_555 2_655
O22 O42 O44 122.9(13) 3_555 3_545
O22 O42 O52 56.9(11) 3_555 3_555
O24 O42 O41 144.5(17) 1_555 3_545
O24 O42 O43 98.1(13) 1_555 2_656
O24 O42 O44 67.3(10) 1_555 2_655
O24 O42 O44 84.5(11) 1_555 3_545
O24 O42 O52 108.7(13) 1_555 3_555
O41 O42 O43 55.7(10) 3_545 2_656
O41 O42 O44 135.8(13) 3_545 2_655
O41 O42 O44 61.4(11) 3_545 3_545
O41 O42 O52 85.0(13) 3_545 3_555
O43 O42 O44 165.2(11) 2_656 2_655
O43 O42 O44 55.8(8) 2_656 3_545
O43 O42 O52 68.4(10) 2_656 3_555
O44 O42 O44 117.8(9) 2_655 3_545
O44 O42 O52 117.4(10) 2_655 3_555
O44 O42 O52 124.1(11) 3_545 3_555
Sm1 O43 Sm3 106.9(7) 1_555 1_555
Sm1 O43 P4 99.7(7) 1_555 4_546
Sm1 O43 O41 59.8(9) 1_555 4_546
Sm1 O43 O42 114.5(10) 1_555 2_656
Sm1 O43 O44 115.6(11) 1_555 4_546
Sm1 O43 O61 54.7(9) 1_555 1_555
Sm1 O43 Ow3 140.0(9) 1_555 3_445
Sm1 O43 Ow1 54.6(8) 1_555 3_445
Sm3 O43 P4 127.4(7) 1_555 4_546
Sm3 O43 O41 135.4(14) 1_555 4_546
Sm3 O43 O42 92.3(9) 1_555 2_656
Sm3 O43 O44 136.8(10) 1_555 4_546
Sm3 O43 O61 54.4(8) 1_555 1_555
Sm3 O43 Ow3 82.8(9) 1_555 3_445
Sm3 O43 Ow1 105.5(9) 1_555 3_445
P4 O43 O61 142.8(11) 4_546 1_555
P4 O43 Ow3 104.5(9) 4_546 3_445
P4 O43 Ow1 126.8(8) 4_546 3_445
O41 O43 O42 63.0(11) 4_546 2_656
O41 O43 O44 67.0(13) 4_546 4_546
O41 O43 O61 108.5(13) 4_546 1_555
O41 O43 Ow3 136.5(15) 4_546 3_445
O41 O43 Ow1 99.0(11) 4_546 3_445
O42 O43 O44 63.8(9) 2_656 4_546
O42 O43 O61 125.1(11) 2_656 1_555
O42 O43 Ow3 103.5(11) 2_656 3_445
O42 O43 Ow1 161.1(11) 2_656 3_445
O44 O43 O61 168.0(13) 4_546 1_555
O44 O43 Ow3 70.0(10) 4_546 3_445
O44 O43 Ow1 105.1(10) 4_546 3_445
O61 O43 Ow3 112.1(12) 1_555 3_445
O61 O43 Ow1 63.9(10) 1_555 3_445
Ow3 O43 Ow1 85.4(9) 3_445 3_445
Sm5 O44 Sm5 102.7(5) 1_555 4_555
Sm5 O44 P4 131.4(8) 1_555 1_555
Sm5 O44 O22 49.0(8) 1_555 1_555
Sm5 O44 O41 100.5(12) 1_555 1_555
Sm5 O44 O42 56.9(7) 1_555 2_655
Sm5 O44 O42 137.7(8) 1_555 3_455
Sm5 O44 O43 141.4(11) 1_555 4_556
Sm5 O44 Ow3 126.2(8) 1_555 2_656
Sm5 O44 Ow4 106.4(9) 1_555 1_555
Sm5 O44 P4 90.3(7) 4_555 1_555
Sm5 O44 O22 108.5(9) 4_555 1_555
Sm5 O44 O41 107.0(11) 4_555 1_555
Sm5 O44 O42 46.9(6) 4_555 2_655
Sm5 O44 O42 58.1(7) 4_555 3_455
Sm5 O44 O43 113.1(9) 4_555 4_556
Sm5 O44 Ow3 102.5(7) 4_555 2_656
Sm5 O44 Ow4 53.2(7) 4_555 1_555
P4 O44 O22 160.9(15) 1_555 1_555
P4 O44 O42 127.1(11) 1_555 2_655
P4 O44 Ow3 95.0(10) 1_555 2_656
P4 O44 Ow4 118.3(11) 1_555 1_555
O22 O44 O41 137.3(17) 1_555 1_555
O22 O44 O42 70.9(9) 1_555 2_655
O22 O44 O42 164.1(13) 1_555 3_455
O22 O44 O43 125.7(14) 1_555 4_556
O22 O44 Ow3 78.0(10) 1_555 2_656
O22 O44 Ow4 72.9(10) 1_555 1_555
O41 O44 O42 121.8(13) 1_555 2_655
O41 O44 O42 58.6(11) 1_555 3_455
O41 O44 O43 56.1(11) 1_555 4_556
O41 O44 Ow3 116.1(13) 1_555 2_656
O41 O44 Ow4 149.4(15) 1_555 1_555
O42 O44 O42 100.5(9) 2_655 3_455
O42 O44 O43 159.9(12) 2_655 4_556
O42 O44 Ow3 119.9(10) 2_655 2_656
O42 O44 Ow4 65.0(9) 2_655 1_555
O42 O44 O43 60.4(9) 3_455 4_556
O42 O44 Ow3 95.8(10) 3_455 2_656
O42 O44 Ow4 91.3(11) 3_455 1_555
O43 O44 Ow3 60.4(9) 4_556 2_656
O43 O44 Ow4 106.5(12) 4_556 1_555
Ow3 O44 Ow4 57.2(8) 2_656 1_555
Sm1 O51 Sm6 109.1(6) 1_555 4_556
Sm1 O51 P5 133.7(8) 1_555 4_556
Sm1 O51 O12 54.2(7) 1_555 2_556
Sm1 O51 O52 98.9(11) 1_555 4_556
Sm1 O51 O53 140.3(13) 1_555 4_556
Sm1 O51 O54 135.5(12) 1_555 4_556
Sm1 O51 O61 52.5(8) 1_555 1_555
Sm1 O51 O71 52.4(8) 1_555 4_546
Sm1 O51 Ow2 111.6(9) 1_555 1_556
Sm6 O51 P5 97.5(8) 4_556 4_556
Sm6 O51 O12 55.9(7) 4_556 2_556
Sm6 O51 O52 117.3(11) 4_556 4_556
Sm6 O51 O53 110.2(10) 4_556 4_556
Sm6 O51 O54 60.3(9) 4_556 4_556
Sm6 O51 O61 87.3(10) 4_556 1_555
Sm6 O51 O71 112.1(10) 4_556 4_546
Sm6 O51 Ow2 98.5(8) 4_556 1_556
P5 O51 O12 143.2(11) 4_556 2_556
P5 O51 O61 93.2(12) 4_556 1_555
P5 O51 O71 145.7(15) 4_556 4_546
P5 O51 Ow2 100.7(11) 4_556 1_556
O12 O51 O52 130.6(13) 2_556 4_556
O12 O51 O53 165.4(13) 2_556 4_556
O12 O51 O54 107.4(12) 2_556 4_556
O12 O51 O61 63.6(10) 2_556 1_555
O12 O51 O71 70.7(9) 2_556 4_546
O12 O51 Ow2 107.4(10) 2_556 1_556
O52 O51 O53 57.3(12) 4_556 4_556
O52 O51 O54 60.5(12) 4_556 4_556
O52 O51 O61 67.3(11) 4_556 1_555
O52 O51 O71 129.1(16) 4_556 4_546
O52 O51 Ow2 121.6(14) 4_556 1_556
O53 O51 O54 64.1(10) 4_556 4_556
O53 O51 O61 124.0(12) 4_556 1_555
O53 O51 O71 115.3(15) 4_556 4_546
O53 O51 Ow2 68.0(11) 4_556 1_556
O54 O51 O61 83.1(12) 4_556 1_555
O54 O51 O71 169.3(16) 4_556 4_546
O54 O51 Ow2 112.7(13) 4_556 1_556
O61 O51 O71 104.7(13) 1_555 4_546
O61 O51 Ow2 164.0(13) 1_555 1_556
O71 O51 Ow2 59.3(10) 4_546 1_556
Sm3 O52 Sm5 116.9(7) 4_546 1_555
Sm3 O52 P5 137.4(12) 4_546 1_555
Sm3 O52 O22 64.3(10) 4_546 1_555
Sm3 O52 O42 86.0(9) 4_546 3_445
Sm3 O52 O51 112.4(14) 4_546 4_546
Sm3 O52 O53 174.2(13) 4_546 1_555
Sm3 O52 O54 112.6(13) 4_546 1_555
Sm5 O52 P5 105.4(11) 1_555 1_555
Sm5 O52 O22 53.9(10) 1_555 1_555
Sm5 O52 O42 50.0(7) 1_555 3_445
Sm5 O52 O51 118.3(11) 1_555 4_546
Sm5 O52 O53 67.8(11) 1_555 1_555
Sm5 O52 O54 125.1(11) 1_555 1_555
P5 O52 O22 158.1(19) 1_555 1_555
P5 O52 O42 119.8(14) 1_555 3_445
O22 O52 O42 55.2(11) 1_555 3_445
O22 O52 O51 156.0(18) 1_555 4_546
O22 O52 O53 121.0(17) 1_555 1_555
O22 O52 O54 146.2(17) 1_555 1_555
O42 O52 O51 101.6(13) 3_445 4_546
O42 O52 O53 95.2(14) 3_445 1_555
O42 O52 O54 155.8(14) 3_445 1_555
O51 O52 O53 61.8(12) 4_546 1_555
O51 O52 O54 57.8(12) 4_546 1_555
O53 O52 O54 64.8(11) 1_555 1_555
Sm2 O53 Sm5 109.1(8) 4_555 1_555
Sm2 O53 P5 140.1(8) 4_555 1_555
Sm2 O53 O24 60.3(9) 4_555 2_655
Sm2 O53 O41 52.8(11) 4_555 1_555
Sm2 O53 O51 143.3(11) 4_555 4_546
Sm2 O53 O52 145.1(14) 4_555 1_555
Sm2 O53 O54 109.1(10) 4_555 1_555
Sm5 O53 P5 93.1(7) 1_555 1_555
Sm5 O53 O24 50.9(8) 1_555 2_655
Sm5 O53 O41 88.6(12) 1_555 1_555
Sm5 O53 O51 107.5(10) 1_555 4_546
Sm5 O53 O52 55.4(10) 1_555 1_555
Sm5 O53 O54 108.9(10) 1_555 1_555
P5 O53 O24 140.8(11) 1_555 2_655
P5 O53 O41 96.9(15) 1_555 1_555
O24 O53 O41 70.8(11) 2_655 1_555
O24 O53 O51 155.0(12) 2_655 4_546
O24 O53 O52 104.3(13) 2_655 1_555
O24 O53 O54 136.7(11) 2_655 1_555
O41 O53 O51 126.8(15) 1_555 4_546
O41 O53 O52 93.3(15) 1_555 1_555
O41 O53 O54 71.0(11) 1_555 1_555
O51 O53 O52 60.9(12) 4_546 1_555
O51 O53 O54 55.8(9) 4_546 1_555
O52 O53 O54 58.8(11) 1_555 1_555
Sm1 O54 Sm6 113.6(8) 4_556 1_555
Sm1 O54 P5 133.4(9) 4_556 1_555
Sm1 O54 O13 59.9(8) 4_556 3_555
Sm1 O54 O51 158.4(11) 4_556 4_546
Sm1 O54 O52 125.2(12) 4_556 1_555
Sm1 O54 O53 104.7(11) 4_556 1_555
Sm1 O54 O62 115.8(10) 4_556 2_656
Sm1 O54 Ow1 62.5(9) 4_556 2_656
Sm6 O54 P5 100.1(9) 1_555 1_555
Sm6 O54 O13 58.4(8) 1_555 3_555
Sm6 O54 O51 63.2(9) 1_555 4_546
Sm6 O54 O52 121.2(12) 1_555 1_555
Sm6 O54 O53 109.4(10) 1_555 1_555
Sm6 O54 O62 50.2(9) 1_555 2_656
Sm6 O54 Ow1 114.2(11) 1_555 2_656
P5 O54 O13 157.0(13) 1_555 3_555
P5 O54 O62 110.4(12) 1_555 2_656
P5 O54 Ow1 130.8(13) 1_555 2_656
O13 O54 O51 121.6(12) 3_555 4_546
O13 O54 O52 160.6(14) 3_555 1_555
O13 O54 O53 142.9(12) 3_555 1_555
O13 O54 O62 63.7(9) 3_555 2_656
O13 O54 Ow1 70.4(11) 3_555 2_656
O51 O54 O52 61.7(12) 4_546 1_555
O51 O54 O53 60.2(10) 4_546 1_555
O51 O54 O62 79.5(11) 4_546 2_656
O51 O54 Ow1 139.1(15) 4_546 2_656
O52 O54 O53 56.5(11) 1_555 1_555
O52 O54 O62 100.4(12) 1_555 2_656
O52 O54 Ow1 94.9(13) 1_555 2_656
O53 O54 O62 139.2(11) 1_555 2_656
O53 O54 Ow1 136.1(11) 1_555 2_656
O62 O54 Ow1 72.0(11) 2_656 2_656
Sm1 O61 Sm3 115.4(8) 1_555 1_555
Sm1 O61 O12 50.0(8) 1_555 2_556
Sm1 O61 O43 59.4(9) 1_555 1_555
Sm1 O61 O51 52.2(9) 1_555 1_555
Sm1 O61 O61 119.0(10) 1_555 2_556
Sm1 O61 O62 110.4(11) 1_555 3_455
Sm1 O61 O62 172.3(14) 1_555 4_556
Sm1 O61 Ow1 54.0(8) 1_555 3_445
Sm1 O61 P6 137.0(9) 1_555 1_555
Sm3 O61 O12 154.5(12) 1_555 2_556
Sm3 O61 O43 58.7(8) 1_555 1_555
Sm3 O61 O51 100.5(12) 1_555 1_555
Sm3 O61 O61 121.8(10) 1_555 2_556
Sm3 O61 O62 119.8(12) 1_555 3_455
Sm3 O61 O62 68.3(10) 1_555 4_556
Sm3 O61 Ow1 105.2(10) 1_555 3_445
Sm3 O61 P6 106.7(8) 1_555 1_555
O12 O61 O43 109.1(12) 2_556 1_555
O12 O61 O51 54.0(9) 2_556 1_555
O12 O61 O61 81.4(11) 2_556 2_556
O12 O61 O62 62.0(11) 2_556 3_455
O12 O61 O62 123.7(16) 2_556 4_556
O12 O61 Ow1 83.0(11) 2_556 3_445
O12 O61 P6 87.6(13) 2_556 1_555
O43 O61 O51 80.0(11) 1_555 1_555
O43 O61 O61 145.9(11) 1_555 2_556
O43 O61 O62 157.7(15) 1_555 3_455
O43 O61 O62 125.9(13) 1_555 4_556
O43 O61 Ow1 59.4(9) 1_555 3_445
O43 O61 P6 163.1(13) 1_555 1_555
O51 O61 O61 128.3(13) 1_555 2_556
O51 O61 O62 78.6(12) 1_555 3_455
O51 O61 O62 121.3(16) 1_555 4_556
O51 O61 Ow1 106.0(12) 1_555 3_445
O51 O61 P6 112.8(14) 1_555 1_555
O61 O61 O62 55.9(10) 2_556 3_455
O61 O61 O62 60.5(11) 2_556 4_556
O61 O61 Ow1 91.2(10) 2_556 3_445
O62 O61 O62 62.5(14) 3_455 4_556
O62 O61 Ow1 133.4(14) 3_455 3_445
O62 O61 Ow1 132.7(15) 4_556 3_445
Ow1 O61 P6 123.1(13) 3_445 1_555
Sm3 O62 Sm6 108.2(8) 4_546 2_656
Sm3 O62 O12 85.2(9) 4_546 4_546
Sm3 O62 O34 54.1(9) 4_546 1_555
Sm3 O62 O54 161.3(10) 4_546 2_656
Sm3 O62 O61 113.4(10) 4_546 3_545
Sm3 O62 O61 55.5(9) 4_546 4_546
Sm3 O62 O62 108.1(12) 4_546 2_656
Sm3 O62 Ow1 89.2(9) 4_546 2_656
Sm3 O62 P6 93.8(10) 4_546 3_545
Sm6 O62 O12 55.6(9) 2_656 4_546
Sm6 O62 O34 54.6(10) 2_656 1_555
Sm6 O62 O54 54.9(9) 2_656 2_656
Sm6 O62 O61 102.9(12) 2_656 3_545
Sm6 O62 O61 142.0(14) 2_656 4_546
Sm6 O62 O62 143.2(16) 2_656 2_656
Sm6 O62 Ow1 117.1(10) 2_656 2_656
Sm6 O62 P6 137.3(12) 2_656 3_545
O12 O62 O34 62.1(10) 4_546 1_555
O12 O62 O54 89.9(10) 4_546 2_656
O12 O62 O61 66.8(12) 4_546 3_545
O12 O62 O61 87.2(13) 4_546 4_546
O12 O62 O62 122.4(17) 4_546 2_656
O12 O62 Ow1 168.3(13) 4_546 2_656
O12 O62 P6 91.9(15) 4_546 3_545
O34 O62 O54 107.9(12) 1_555 2_656
O34 O62 O61 127.9(14) 1_555 3_545
O34 O62 O61 103.8(15) 1_555 4_546
O34 O62 O62 162.1(18) 1_555 2_656
O34 O62 Ow1 106.4(13) 1_555 2_656
O34 O62 P6 137.9(16) 1_555 3_545
O54 O62 O61 80.8(12) 2_656 3_545
O54 O62 O61 142.3(14) 2_656 4_546
O54 O62 O62 89.8(14) 2_656 2_656
O54 O62 Ow1 92.2(10) 2_656 2_656
O54 O62 P6 104.3(14) 2_656 3_545
O61 O62 O61 63.6(11) 3_545 4_546
O61 O62 O62 56.4(13) 3_545 2_656
O61 O62 Ow1 124.9(13) 3_545 2_656
O61 O62 O62 61.0(13) 4_546 2_656
O61 O62 Ow1 98.1(13) 4_546 2_656
O62 O62 Ow1 69.1(12) 2_656 2_656
Ow1 O62 P6 98.7(14) 2_656 3_545
Sm1 O71 Sm2 110.4(7) 4_556 4_555
Sm1 O71 O41 57.4(10) 4_556 1_555
Sm1 O71 O51 51.4(9) 4_556 4_556
Sm1 O71 O71 136.4(15) 4_556 2_655
Sm1 O71 O72 102.9(12) 4_556 1_555
Sm1 O71 O72 139.5(14) 4_556 2_655
Sm1 O71 Ow2 110.8(10) 4_556 4_555
Sm1 O71 P7 133.5(11) 4_556 3_555
Sm2 O71 O41 55.4(9) 4_555 1_555
Sm2 O71 O51 113.6(9) 4_555 4_556
Sm2 O71 O71 112.6(11) 4_555 2_655
Sm2 O71 O72 111.7(9) 4_555 1_555
Sm2 O71 O72 58.9(10) 4_555 2_655
Sm2 O71 Ow2 92.0(9) 4_555 4_555
Sm2 O71 P7 97.8(10) 4_555 3_555
O41 O71 O51 68.7(11) 1_555 4_556
O41 O71 O71 165.4(18) 1_555 2_655
O41 O71 O72 135.4(15) 1_555 1_555
O41 O71 O72 109.8(17) 1_555 2_655
O41 O71 Ow2 95.9(13) 1_555 4_555
O41 O71 P7 147.3(18) 1_555 3_555
O51 O71 O71 114.2(15) 4_556 2_655
O51 O71 O72 133.6(13) 4_556 1_555
O51 O71 O72 167.0(16) 4_556 2_655
O51 O71 Ow2 59.5(10) 4_556 4_555
O51 O71 P7 144.0(15) 4_556 3_555
O71 O71 O72 53.9(12) 2_655 1_555
O71 O71 O72 63.9(13) 2_655 2_655
O71 O71 Ow2 75.0(12) 2_655 4_555
O72 O71 O72 57.0(11) 1_555 2_655
O72 O71 Ow2 128.5(13) 1_555 4_555
O72 O71 Ow2 108.6(14) 2_655 4_555
Ow2 O71 P7 104.2(14) 4_555 3_555
Sm2 O72 Sm6 113.3(8) 3_555 1_555
Sm2 O72 O31 53.1(8) 3_555 2_656
Sm2 O72 O71 116.0(11) 3_555 1_555
Sm2 O72 O71 64.8(10) 3_555 2_655
Sm2 O72 O72 126.1(10) 3_555 2_655
Sm2 O72 Ow2 104.5(11) 3_555 3_545
Sm2 O72 P7 103.9(9) 3_555 3_555
Sm6 O72 O31 61.8(9) 1_555 2_656
Sm6 O72 O71 109.6(11) 1_555 1_555
Sm6 O72 O71 165.9(14) 1_555 2_655
Sm6 O72 O72 119.3(11) 1_555 2_655
Sm6 O72 Ow2 58.2(9) 1_555 3_545
Sm6 O72 P7 137.3(9) 1_555 3_555
O31 O72 O71 147.0(14) 2_656 1_555
O31 O72 O71 117.9(14) 2_656 2_655
O31 O72 O72 157.0(12) 2_656 2_655
O31 O72 Ow2 67.3(10) 2_656 3_545
O31 O72 P7 156.3(14) 2_656 3_555
O71 O72 O71 62.2(13) 1_555 2_655
O71 O72 O72 56.0(11) 1_555 2_655
O71 O72 Ow2 138.5(14) 1_555 3_545
O71 O72 O72 67.0(12) 2_655 2_655
O71 O72 Ow2 135.7(16) 2_655 3_545
O72 O72 Ow2 93.3(12) 2_655 3_545
Ow2 O72 P7 131.5(14) 3_545 3_555
Sm6 Ow2 O12 54.0(7) 3_455 1_555
Sm6 Ow2 O31 57.7(8) 3_455 4_556
Sm6 Ow2 O51 149.3(12) 3_455 1_554
Sm6 Ow2 O71 147.4(12) 3_455 4_545
Sm6 Ow2 O72 57.5(9) 3_455 3_455
Sm6 Ow2 Ow2 106.0(6) 3_455 2_555
O12 Ow2 O31 90.1(11) 1_555 4_556
O12 Ow2 O51 155.5(15) 1_555 1_554
O12 Ow2 O71 94.4(12) 1_555 4_545
O12 Ow2 O72 111.2(12) 1_555 3_455
O12 Ow2 Ow2 106.8(9) 1_555 2_555
O31 Ow2 O51 109.9(11) 4_556 1_554
O31 Ow2 O71 140.2(13) 4_556 4_545
O31 Ow2 O72 57.0(9) 4_556 3_455
O31 Ow2 Ow2 142.7(9) 4_556 2_555
O51 Ow2 O71 61.2(10) 1_554 4_545
O51 Ow2 O72 91.8(13) 1_554 3_455
O51 Ow2 Ow2 65.6(8) 1_554 2_555
O71 Ow2 O72 150.5(15) 4_545 3_455
O71 Ow2 Ow2 72.8(9) 4_545 2_555
O72 Ow2 Ow2 85.7(10) 3_455 2_555
Sm4 Ow3 O14 67.0(9) 3_555 3_555
Sm4 Ow3 O21 58.6(8) 3_555 3_555
Sm4 Ow3 O33 57.4(8) 3_555 1_555
Sm4 Ow3 O43 130.9(10) 3_555 3_555
Sm4 Ow3 O44 151.2(12) 3_555 2_656
Sm4 Ow3 Ow4 97.8(6) 3_555 2_656
O14 Ow3 O21 75.2(11) 3_555 3_555
O14 Ow3 O33 96.9(14) 3_555 1_555
O14 Ow3 O43 76.9(10) 3_555 3_555
O14 Ow3 O44 126.4(12) 3_555 2_656
O14 Ow3 Ow4 150.7(11) 3_555 2_656
O21 Ow3 O33 112.8(12) 3_555 1_555
O21 Ow3 O43 81.3(12) 3_555 3_555
O21 Ow3 O44 97.7(12) 3_555 2_656
O21 Ow3 Ow4 75.4(9) 3_555 2_656
O33 Ow3 O43 163.0(15) 1_555 3_555
O33 Ow3 O44 132.6(15) 1_555 2_656
O33 Ow3 Ow4 94.9(9) 1_555 2_656
O43 Ow3 O44 49.6(8) 3_555 2_656
O43 Ow3 Ow4 98.0(10) 3_555 2_656
O44 Ow3 Ow4 57.7(8) 2_656 2_656
Sm1 Ow1 O13 57.6(7) 3_555 4_556
Sm1 Ow1 O43 57.8(8) 3_555 3_555
Sm1 Ow1 O54 63.3(10) 3_555 2_656
Sm1 Ow1 O61 52.8(8) 3_555 3_555
Sm1 Ow1 O62 159.5(12) 3_555 2_656
Sm1 Ow1 Ow1 113.3(6) 3_555 2_656
O13 Ow1 O43 115.3(12) 4_556 3_555
O13 Ow1 O54 62.4(11) 4_556 2_656
O13 Ow1 O61 82.1(11) 4_556 3_555
O13 Ow1 O62 108.0(13) 4_556 2_656
O13 Ow1 Ow1 66.0(9) 4_556 2_656
O43 Ow1 O54 91.7(13) 3_555 2_656
O43 Ow1 O61 56.6(9) 3_555 3_555
O43 Ow1 O62 135.0(12) 3_555 2_656
O43 Ow1 Ow1 143.0(9) 3_555 2_656
O54 Ow1 O61 116.1(15) 2_656 3_555
O54 Ow1 O62 97.7(15) 2_656 2_656
O54 Ow1 Ow1 117.3(11) 2_656 2_656
O61 Ow1 O62 145.0(14) 3_555 2_656
O61 Ow1 Ow1 88.6(9) 3_555 2_656
O62 Ow1 Ow1 67.0(9) 2_656 2_656
Sm5 Ow4 O24 58.4(8) 4_555 3_455
Sm5 Ow4 O32 148.5(13) 4_555 4_556
Sm5 Ow4 O44 64.1(8) 4_555 1_555
Sm5 Ow4 Ow3 118.1(5) 4_555 2_656
O24 Ow4 O32 93.9(13) 3_455 4_556
O24 Ow4 O44 92.4(12) 3_455 1_555
O24 Ow4 Ow3 91.4(9) 3_455 2_656
O32 Ow4 O44 138.2(17) 4_556 1_555
O32 Ow4 Ow3 73.4(9) 4_556 2_656
O44 Ow4 Ow3 65.1(9) 1_555 2_656
O61 P6 O61 116.1(16) 1_555 2_556
O61 P6 O62 111(2) 1_555 3_455
O61 P6 O62 103(2) 1_555 4_556
O61 P6 O62 103(2) 2_556 3_455
O61 P6 O62 111(2) 2_556 4_556
O62 P6 O62 113(3) 3_455 4_556
O71 P7 O71 115(3) 3_445 4_545
O71 P7 O72 118(2) 3_445 3_445
O71 P7 O72 101(2) 3_445 4_545
O71 P7 O72 101(2) 4_545 3_445
O71 P7 O72 118(2) 4_545 4_545
O72 P7 O72 103.2(16) 3_445 4_545

loop_
_geom_bond_atom_site_label_1
_geom_bond_atom_site_label_2
_geom_bond_distance
_geom_bond_site_symmetry_2
Sm1 O12 2.339(16) 2_556
Sm1 O13 2.595(17) 2_556
Sm1 O41 2.453(16) 4_546
Sm1 O43 2.55(2) 1_555
Sm1 O51 2.409(17) 1_555
Sm1 O54 2.47(2) 4_546
Sm1 O61 2.42(2) 1_555
Sm1 O71 2.44(3) 4_546
Sm1 Ow1 2.455(16) 3_445
Sm2 O11 2.28(2) 1_555
Sm2 O23 2.650(18) 1_555
Sm2 O24 2.63(2) 3_445
Sm2 O31 2.31(2) 4_546
Sm2 O41 2.44(3) 4_545
Sm2 O53 2.36(2) 4_545
Sm2 O71 2.582(17) 4_545
Sm2 O72 2.44(2) 3_445
Sm3 O14 2.497(19) 1_555
Sm3 O21 2.59(2) 1_555
Sm3 O22 2.668(18) 4_556
Sm3 O34 2.47(2) 4_556
Sm3 O43 2.510(19) 1_555
Sm3 O52 2.43(3) 4_556
Sm3 O61 2.39(2) 1_555
Sm3 O62 2.692(18) 4_556
Sm4 O11 2.580(15) 1_555
Sm4 O14 2.54(2) 1_555
Sm4 O21 2.407(18) 1_555
Sm4 O23 2.29(3) 1_555
Sm4 O32 2.481(16) 1_555
Sm4 O32 2.539(17) 4_556
Sm4 O33 2.557(19) 2_656
Sm4 O33 2.410(15) 3_445
Sm4 Ow3 2.502(15) 3_445
Sm5 O22 2.26(2) 1_555
Sm5 O24 2.371(18) 2_655
Sm5 O42 2.607(18) 2_655
Sm5 O42 2.259(15) 3_445
Sm5 O44 2.533(16) 1_555
Sm5 O44 2.774(16) 4_545
Sm5 O52 2.393(16) 1_555
Sm5 O53 2.69(3) 1_555
Sm5 Ow4 2.471(14) 4_545
Sm6 O12 2.479(15) 3_545
Sm6 O13 2.559(17) 3_555
Sm6 O31 2.67(2) 2_656
Sm6 O34 2.363(15) 2_656
Sm6 O51 2.596(17) 4_546
Sm6 O54 2.53(2) 1_555
Sm6 O62 2.37(3) 2_656
Sm6 O72 2.48(2) 1_555
Sm6 Ow2 2.502(15) 3_545
P1 O11 1.55(2) 1_555
P1 O12 1.536(15) 1_555
P1 O13 1.547(18) 1_555
P1 O14 1.535(10) 1_555
P2 O21 1.529(15) 4_546
P2 O22 1.55(3) 1_555
P2 O23 1.55(3) 1_555
P2 O24 1.538(15) 3_445
P3 O31 1.538(12) 1_555
P3 O32 1.540(19) 1_555
P3 O33 1.544(15) 2_656
P3 O34 1.54(2) 1_555
P4 O41 1.54(3) 1_555
P4 O42 1.534(15) 3_455
P4 O43 1.527(10) 4_556
P4 O44 1.541(17) 1_555
P5 O51 1.538(17) 4_546
P5 O52 1.54(3) 1_555
P5 O53 1.533(12) 1_555
P5 O54 1.545(19) 1_555
O11 Sm2 2.28(2) 1_555
O11 Sm4 2.580(15) 1_555
O11 P1 1.55(2) 1_555
O11 O12 2.56(3) 1_555
O11 O13 2.67(3) 1_555
O11 O14 2.54(2) 1_555
O11 O23 2.69(3) 1_555
O11 O31 2.88(3) 4_546
O12 Sm1 2.339(16) 2_556
O12 Sm6 2.479(15) 3_455
O12 P1 1.536(15) 1_555
O12 O11 2.56(3) 1_555
O12 O13 2.21(2) 1_555
O12 O14 2.57(2) 1_555
O12 O34 2.89(2) 4_556
O12 O51 2.69(2) 2_556
O12 O61 2.98(3) 2_556
O12 O62 2.86(3) 4_556
O12 Ow2 2.90(3) 1_555
O13 Sm1 2.595(17) 2_556
O13 Sm6 2.559(17) 3_445
O13 P1 1.547(18) 1_555
O13 O11 2.67(3) 1_555
O13 O12 2.21(2) 1_555
O13 O14 2.49(2) 1_555
O13 O54 2.71(3) 3_445
O13 Ow1 2.88(3) 4_546
O14 Sm3 2.497(19) 1_555
O14 Sm4 2.54(2) 1_555
O14 P1 1.535(10) 1_555
O14 O11 2.54(2) 1_555
O14 O12 2.57(2) 1_555
O14 O13 2.49(2) 1_555
O14 O21 2.74(2) 1_555
O14 O34 2.79(3) 4_556
O14 Ow3 2.04(2) 3_445
O21 Sm3 2.59(2) 1_555
O21 Sm4 2.407(18) 1_555
O21 P2 1.529(15) 4_556
O21 O14 2.74(2) 1_555
O21 O22 2.51(3) 4_556
O21 O23 2.50(3) 4_556
O21 O24 2.29(2) 2_656
O21 Ow3 2.42(2) 3_445
O22 Sm3 2.668(18) 4_546
O22 Sm5 2.26(2) 1_555
O22 P2 1.55(3) 1_555
O22 O21 2.51(3) 4_546
O22 O23 2.70(4) 1_555
O22 O24 2.48(3) 3_445
O22 O42 2.53(3) 3_445
O22 O44 2.87(3) 1_555
O22 O52 2.58(3) 1_555
O23 Sm2 2.650(18) 1_555
O23 Sm4 2.29(3) 1_555
O23 P2 1.55(3) 1_555
O23 O11 2.69(3) 1_555
O23 O21 2.50(3) 4_546
O23 O22 2.70(4) 1_555
O23 O24 2.53(3) 3_445
O24 Sm2 2.63(2) 3_555
O24 Sm5 2.371(18) 2_655
O24 P2 1.538(15) 3_555
O24 O21 2.29(2) 2_656
O24 O22 2.48(3) 3_555
O24 O23 2.53(3) 3_555
O24 O42 2.92(3) 1_555
O24 O53 2.82(3) 2_655
O24 Ow4 2.39(2) 3_545
O31 Sm2 2.31(2) 4_556
O31 Sm6 2.67(2) 2_656
O31 P3 1.538(12) 1_555
O31 O11 2.88(3) 4_556
O31 O32 2.49(3) 1_555
O31 O33 2.587(20) 2_656
O31 O34 2.40(3) 1_555
O31 O72 2.69(2) 2_656
O31 Ow2 2.96(2) 4_546
O32 Sm4 2.481(16) 1_555
O32 Sm4 2.539(17) 4_546
O32 P3 1.540(19) 1_555
O32 O31 2.49(3) 1_555
O32 O33 2.39(2) 2_656
O32 O33 2.68(2) 3_445
O32 O34 2.50(3) 1_555
O32 Ow4 2.76(3) 4_546
O33 Sm4 2.557(19) 2_656
O33 Sm4 2.410(15) 3_555
O33 P3 1.544(15) 2_656
O33 O31 2.587(20) 2_656
O33 O32 2.39(2) 2_656
O33 O32 2.68(2) 3_555
O33 O34 2.68(3) 2_656
O33 Ow3 2.52(3) 1_555
O34 Sm3 2.47(2) 4_546
O34 Sm6 2.363(15) 2_656
O34 P3 1.54(2) 1_555
O34 O12 2.89(2) 4_546
O34 O14 2.79(3) 4_546
O34 O31 2.40(3) 1_555
O34 O32 2.50(3) 1_555
O34 O33 2.68(3) 2_656
O34 O62 2.73(3) 1_555
O41 Sm1 2.453(16) 4_556
O41 Sm2 2.44(3) 4_555
O41 P4 1.54(3) 1_555
O41 O42 2.55(3) 3_455
O41 O43 2.36(3) 4_556
O41 O44 2.62(3) 1_555
O41 O53 2.98(4) 1_555
O41 O71 2.65(3) 1_555
O42 Sm5 2.607(18) 2_655
O42 Sm5 2.259(15) 3_555
O42 P4 1.534(15) 3_545
O42 O22 2.53(3) 3_555
O42 O24 2.92(3) 1_555
O42 O41 2.55(3) 3_545
O42 O43 2.51(2) 2_656
O42 O44 2.90(2) 2_655
O42 O44 2.586(19) 3_545
O42 O52 2.86(2) 3_555
O43 Sm1 2.55(2) 1_555
O43 Sm3 2.510(19) 1_555
O43 P4 1.527(10) 4_546
O43 O41 2.36(3) 4_546
O43 O42 2.51(2) 2_656
O43 O44 2.38(2) 4_546
O43 O61 2.70(2) 1_555
O43 Ow3 2.72(3) 3_445
O43 Ow1 2.79(2) 3_445
O44 Sm5 2.533(16) 1_555
O44 Sm5 2.774(16) 4_555
O44 P4 1.541(17) 1_555
O44 O22 2.87(3) 1_555
O44 O41 2.62(3) 1_555
O44 O42 2.90(2) 2_655
O44 O42 2.586(19) 3_455
O44 O43 2.38(2) 4_556
O44 Ow3 2.94(3) 2_656
O44 Ow4 2.74(3) 1_555
O51 Sm1 2.409(17) 1_555
O51 Sm6 2.596(17) 4_556
O51 P5 1.538(17) 4_556
O51 O12 2.69(2) 2_556
O51 O52 2.53(3) 4_556
O51 O53 2.55(3) 4_556
O51 O54 2.43(3) 4_556
O51 O61 2.95(3) 1_555
O51 O71 2.99(3) 4_546
O51 Ow2 2.94(3) 1_556
O52 Sm3 2.43(3) 4_546
O52 Sm5 2.393(16) 1_555
O52 P5 1.54(3) 1_555
O52 O22 2.58(3) 1_555
O52 O42 2.86(2) 3_445
O52 O51 2.53(3) 4_546
O52 O53 2.43(3) 1_555
O52 O54 2.49(3) 1_555
O53 Sm2 2.36(2) 4_555
O53 Sm5 2.69(3) 1_555
O53 P5 1.533(12) 1_555
O53 O24 2.82(3) 2_655
O53 O41 2.98(4) 1_555
O53 O51 2.55(3) 4_546
O53 O52 2.43(3) 1_555
O53 O54 2.64(2) 1_555
O54 Sm1 2.47(2) 4_556
O54 Sm6 2.53(2) 1_555
O54 P5 1.545(19) 1_555
O54 O13 2.71(3) 3_555
O54 O51 2.43(3) 4_546
O54 O52 2.49(3) 1_555
O54 O53 2.64(2) 1_555
O54 O62 2.98(3) 2_656
O54 Ow1 2.24(3) 2_656
O61 Sm1 2.42(2) 1_555
O61 Sm3 2.39(2) 1_555
O61 O12 2.98(3) 2_556
O61 O43 2.70(2) 1_555
O61 O51 2.95(3) 1_555
O61 O61 2.60(2) 2_556
O61 O62 2.53(3) 3_455
O61 O62 2.41(3) 4_556
O61 Ow1 2.91(3) 3_445
O61 P6 1.534(17) 1_555
O62 Sm3 2.692(18) 4_546
O62 Sm6 2.37(3) 2_656
O62 O12 2.86(3) 4_546
O62 O34 2.73(3) 1_555
O62 O54 2.98(3) 2_656
O62 O61 2.53(3) 3_545
O62 O61 2.41(3) 4_546
O62 O62 2.56(4) 2_656
O62 Ow1 2.93(3) 2_656
O62 P6 1.54(3) 3_545
O71 Sm1 2.44(3) 4_556
O71 Sm2 2.582(17) 4_555
O71 O41 2.65(3) 1_555
O71 O51 2.99(3) 4_556
O71 O71 2.60(4) 2_655
O71 O72 2.64(3) 1_555
O71 O72 2.37(3) 2_655
O71 Ow2 2.94(3) 4_555
O71 P7 1.54(2) 3_555
O72 Sm2 2.44(2) 3_555
O72 Sm6 2.48(2) 1_555
O72 O31 2.69(2) 2_656
O72 O71 2.64(3) 1_555
O72 O71 2.37(3) 2_655
O72 O72 2.40(2) 2_655
O72 Ow2 2.65(3) 3_545
O72 P7 1.533(18) 3_555
Ow2 Sm6 2.502(15) 3_455
Ow2 O12 2.90(3) 1_555
Ow2 O31 2.96(2) 4_556
Ow2 O51 2.94(3) 1_554
Ow2 O71 2.94(3) 4_545
Ow2 O72 2.65(3) 3_455
Ow2 Ow2 2.754(10) 2_555
Ow3 Sm4 2.502(15) 3_555
Ow3 O14 2.04(2) 3_555
Ow3 O21 2.42(2) 3_555
Ow3 O33 2.52(3) 1_555
Ow3 O43 2.72(3) 3_555
Ow3 O44 2.94(3) 2_656
Ow3 Ow4 2.726(12) 2_656
Ow1 Sm1 2.455(16) 3_555
Ow1 O13 2.88(3) 4_556
Ow1 O43 2.79(2) 3_555
Ow1 O54 2.24(3) 2_656
Ow1 O61 2.91(3) 3_555
Ow1 O62 2.93(3) 2_656
Ow1 Ow1 2.733(12) 2_656
Ow4 Sm5 2.471(14) 4_555
Ow4 O24 2.39(2) 3_455
Ow4 O32 2.76(3) 4_556
Ow4 O44 2.74(3) 1_555
Ow4 Ow3 2.726(12) 2_656
P6 O61 1.534(17) 1_555
P6 O61 1.534(17) 2_556
P6 O62 1.54(3) 3_455
P6 O62 1.54(3) 4_556
P7 O71 1.54(2) 3_445
P7 O71 1.54(2) 4_545
P7 O72 1.533(18) 3_445
P7 O72 1.533(18) 4_545
